data_7205731
loop_
_publ_author_name
'Hou, Ke-Ling'
'Bai, Feng-Ying'
'Xing, Yong-Heng'
'Wang, Jian-Ling'
'Shi, Zhan'

_publ_section_title
;
 A novel family of 3D photoluminescent lanthanide--bta--flexible MOFs
 constructed from 1,2,4,5-benzenetetracarboxylic acid and different
 spanning of dicarboxylate acid ligands
;
_journal_issue 11
_journal_name_full CrystEngComm
_journal_page_first 3884
_journal_paper_doi 10.1039/c0ce00707b
_journal_volume 13
_journal_year 2011
_chemical_formula_sum 'C12 H10 O16 Tb2'
_chemical_formula_weight 728.04
_chemical_name_systematic
;
?
;
_space_group_IT_number 2
_symmetry_cell_setting triclinic
_symmetry_space_group_name_Hall '-P 1'
_symmetry_space_group_name_H-M 'P -1'
_atom_sites_solution_hydrogens geom
_atom_sites_solution_primary direct
_atom_sites_solution_secondary difmap
_audit_creation_method SHELXL-97
_cell_angle_alpha 110.89(3)
_cell_angle_beta 110.11(3)
_cell_angle_gamma 91.64(3)
_cell_formula_units_Z 1
_cell_length_a 6.2191(12)
_cell_length_b 8.5786(17)
_cell_length_c 8.9113(18)
_cell_measurement_reflns_used 3926
_cell_measurement_temperature 293(2)
_cell_measurement_theta_max 27.505
_cell_measurement_theta_min 3.525
_cell_volume 410.9(2)
_computing_cell_refinement 'Rgaku R-AXIS RAPID'
_computing_data_collection 'Rgaku R-AXIS RAPID'
_computing_data_reduction 'Rgaku R-AXIS RAPID'
_computing_molecular_graphics SHELXP-97
_computing_publication_material SHELXP-97
_computing_structure_refinement 'SHELXL-97 (Sheldrick, 1997)'
_computing_structure_solution 'SHELXS-97 (Sheldrick, 1990)'
_diffrn_ambient_temperature 293(2)
_diffrn_detector_area_resol_mean 10.0
_diffrn_measured_fraction_theta_full 0.988
_diffrn_measured_fraction_theta_max 0.988
_diffrn_measurement_device_type 'Rigaku R-AXIS RAPID IP'
_diffrn_measurement_method '\w scans'
_diffrn_radiation_monochromator graphite
_diffrn_radiation_source 'fine-focus sealed tube'
_diffrn_radiation_type MoK\a
_diffrn_radiation_wavelength 0.71073
_diffrn_reflns_av_R_equivalents 0.0158
_diffrn_reflns_av_sigmaI/netI 0.0193
_diffrn_reflns_limit_h_max 7
_diffrn_reflns_limit_h_min -8
_diffrn_reflns_limit_k_max 11
_diffrn_reflns_limit_k_min -11
_diffrn_reflns_limit_l_max 11
_diffrn_reflns_limit_l_min -9
_diffrn_reflns_number 4041
_diffrn_reflns_theta_full 27.48
_diffrn_reflns_theta_max 27.48
_diffrn_reflns_theta_min 3.53
_diffrn_standards_decay_% none
_diffrn_standards_interval_count none
_diffrn_standards_interval_time none
_diffrn_standards_number none
_exptl_absorpt_coefficient_mu 8.632
_exptl_absorpt_correction_T_max 0.4975
_exptl_absorpt_correction_T_min 0.2514
_exptl_absorpt_correction_type multi-scan
_exptl_absorpt_process_details 'Higashi, T. (1995)'
_exptl_crystal_colour colorless
_exptl_crystal_density_diffrn 2.943
_exptl_crystal_density_method 'not measured'
_exptl_crystal_description block
_exptl_crystal_F_000 340
_exptl_crystal_size_max 0.22
_exptl_crystal_size_mid 0.17
_exptl_crystal_size_min 0.09
_refine_diff_density_max 0.706
_refine_diff_density_min -0.762
_refine_diff_density_rms 0.153
_refine_ls_extinction_method none
_refine_ls_goodness_of_fit_ref 1.332
_refine_ls_hydrogen_treatment mixed
_refine_ls_matrix_type full
_refine_ls_number_parameters 152
_refine_ls_number_reflns 1864
_refine_ls_number_restraints 6
_refine_ls_restrained_S_all 1.330
_refine_ls_R_factor_all 0.0158
_refine_ls_R_factor_gt 0.0152
_refine_ls_shift/su_max 0.001
_refine_ls_shift/su_mean 0.000
_refine_ls_structure_factor_coef Fsqd
_refine_ls_weighting_details 'calc w=1/[\s^2^(Fo^2^)+(0.0241P)^2^+0.6199P] where P=(Fo^2^+2Fc^2^)/3'
_refine_ls_weighting_scheme calc
_refine_ls_wR_factor_gt 0.0505
_refine_ls_wR_factor_ref 0.0507
_reflns_number_gt 1819
_reflns_number_total 1864
_reflns_threshold_expression >2sigma(I)
_cod_data_source_file c0ce00707b.txt
_cod_data_source_block 2a
_cod_depositor_comments
;
The following automatic conversions were performed:
'_symmetry_cell_setting' value 'Triclinic' changed to 'triclinic'
according to '/home/saulius/struct/CIF-dictionaries/cif_core.dic'
dictionary named 'cif_core.dic' version 2.4.1 from 2010-06-29.

Automatic conversion script
Id: cif_fix_enum 1555 2011-01-17 13:19:09Z saulius 
;
_cod_original_cell_volume 410.85(14)
_cod_original_sg_symbol_H-M P-1
_cod_database_code 7205731

loop_
_symmetry_equiv_pos_as_xyz
'x, y, z'
'-x, -y, -z'

loop_
_atom_site_label
_atom_site_type_symbol
_atom_site_fract_x
_atom_site_fract_y
_atom_site_fract_z
_atom_site_U_iso_or_equiv
_atom_site_adp_type
_atom_site_occupancy
_atom_site_symmetry_multiplicity
_atom_site_calc_flag
_atom_site_refinement_flags
_atom_site_disorder_assembly
_atom_site_disorder_group
H2WB H 1.246(8) 0.346(7) 0.945(3) 0.027(14) Uiso 1 1 d D . .
H2WA H 1.294(7) 0.271(6) 0.800(5) 0.022(13) Uiso 1 1 d D . .
H1WA H 0.980(9) 0.323(8) 0.412(4) 0.038(17) Uiso 1 1 d D . .
H1WB H 1.128(8) 0.253(7) 0.513(7) 0.039(17) Uiso 1 1 d D . .
Tb1 Tb 0.80981(3) 0.353595(19) 0.685510(19) 0.00887(7) Uani 1 1 d . . .
O1 O 0.5964(5) 0.5691(3) 0.7981(4) 0.0157(5) Uani 1 1 d . . .
O5 O 0.7969(5) 0.0576(4) 0.5638(4) 0.0216(6) Uani 1 1 d . . .
O2W O 1.1919(5) 0.3106(4) 0.8364(4) 0.0225(6) Uani 1 1 d D . .
O6 O 0.4325(5) 0.1938(3) 0.6052(4) 0.0194(6) Uani 1 1 d . . .
C1 C 0.4923(6) 0.8427(5) 0.8742(4) 0.0093(6) Uani 1 1 d . . .
O1W O 1.0288(6) 0.3175(5) 0.5090(4) 0.0250(7) Uani 1 1 d D . .
C4 C 0.5026(6) 0.6757(5) 0.7414(5) 0.0108(7) Uani 1 1 d . . .
C2 C 0.6471(6) 1.1436(5) 1.0292(4) 0.0099(6) Uani 1 1 d . . .
C3 C 0.6368(6) 0.9867(5) 0.9045(5) 0.0097(6) Uani 1 1 d . . .
H3 H 0.7289 0.9776 0.8397 0.012 Uiso 1 1 calc R . .
C6 C 0.6069(6) -0.0381(5) 0.4883(5) 0.0135(7) Uani 1 1 d . . .
O2 O 0.4303(5) 0.6580(4) 0.5858(4) 0.0213(6) Uani 1 1 d . . .
C5 C 0.8145(6) 1.2931(5) 1.0615(5) 0.0105(7) Uani 1 1 d . . .
O3 O 0.9481(5) 1.3780(4) 1.2175(4) 0.0176(6) Uani 1 1 d . . .
O4 O 0.8167(5) 1.3244(4) 0.9369(4) 0.0209(6) Uani 1 1 d . . .

loop_
_atom_site_aniso_label
_atom_site_aniso_U_11
_atom_site_aniso_U_22
_atom_site_aniso_U_33
_atom_site_aniso_U_23
_atom_site_aniso_U_13
_atom_site_aniso_U_12
Tb1 0.01030(10) 0.00741(10) 0.00826(10) 0.00233(7) 0.00366(7) 0.00013(6)
O1 0.0207(13) 0.0109(13) 0.0137(13) 0.0034(10) 0.0056(11) 0.0062(10)
O5 0.0129(12) 0.0135(14) 0.0334(17) 0.0033(12) 0.0090(12) 0.0008(11)
O2W 0.0177(14) 0.0360(18) 0.0137(14) 0.0085(13) 0.0063(12) 0.0116(13)
O6 0.0142(12) 0.0092(13) 0.0293(16) -0.0007(11) 0.0105(12) 0.0014(10)
C1 0.0113(15) 0.0084(16) 0.0079(15) 0.0031(13) 0.0033(13) 0.0014(12)
O1W 0.0246(15) 0.039(2) 0.0227(16) 0.0189(15) 0.0145(13) 0.0177(14)
C4 0.0073(14) 0.0099(16) 0.0121(17) 0.0004(13) 0.0042(13) 0.0007(12)
C2 0.0124(15) 0.0106(16) 0.0084(16) 0.0061(13) 0.0036(13) -0.0001(13)
C3 0.0143(15) 0.0107(17) 0.0081(16) 0.0061(13) 0.0066(13) 0.0007(13)
C6 0.0129(17) 0.0090(17) 0.0168(18) 0.0029(14) 0.0057(14) 0.0019(13)
O2 0.0274(15) 0.0224(15) 0.0107(13) 0.0041(11) 0.0051(12) 0.0115(12)
C5 0.0115(15) 0.0106(16) 0.0121(17) 0.0048(14) 0.0071(13) 0.0018(13)
O3 0.0200(13) 0.0144(14) 0.0135(13) 0.0038(11) 0.0031(11) -0.0063(11)
O4 0.0329(16) 0.0191(15) 0.0150(14) 0.0091(12) 0.0121(12) -0.0019(12)

loop_
_atom_type_symbol
_atom_type_description
_atom_type_scat_dispersion_real
_atom_type_scat_dispersion_imag
_atom_type_scat_source
C C 0.0033 0.0016 'International Tables Vol C Tables 4.2.6.8 and 6.1.1.4'
H H 0.0000 0.0000 'International Tables Vol C Tables 4.2.6.8 and 6.1.1.4'
O O 0.0106 0.0060 'International Tables Vol C Tables 4.2.6.8 and 6.1.1.4'
Tb Tb -0.1723 4.1537 'International Tables Vol C Tables 4.2.6.8 and 6.1.1.4'

loop_
_geom_angle_atom_site_label_1
_geom_angle_atom_site_label_2
_geom_angle_atom_site_label_3
_geom_angle
_geom_angle_site_symmetry_1
_geom_angle_site_symmetry_3
_geom_angle_publ_flag
O4 Tb1 O2 144.58(11) 1_545 2_666 ?
O4 Tb1 O1W 141.42(11) 1_545 . ?
O2 Tb1 O1W 70.97(11) 2_666 . ?
O4 Tb1 O5 87.78(12) 1_545 . ?
O2 Tb1 O5 89.62(12) 2_666 . ?
O1W Tb1 O5 75.46(12) . . ?
O4 Tb1 O2W 71.38(11) 1_545 . ?
O2 Tb1 O2W 141.30(11) 2_666 . ?
O1W Tb1 O2W 70.82(11) . . ?
O5 Tb1 O2W 75.19(11) . . ?
O4 Tb1 O3 105.53(10) 1_545 2_777 ?
O2 Tb1 O3 97.72(11) 2_666 2_777 ?
O1W Tb1 O3 72.64(12) . 2_777 ?
O5 Tb1 O3 142.70(10) . 2_777 ?
O2W Tb1 O3 76.47(11) . 2_777 ?
O4 Tb1 O6 74.84(11) 1_545 . ?
O2 Tb1 O6 71.60(12) 2_666 . ?
O1W Tb1 O6 126.44(12) . . ?
O5 Tb1 O6 67.41(10) . . ?
O2W Tb1 O6 129.80(11) . . ?
O3 Tb1 O6 149.35(10) 2_777 . ?
O4 Tb1 O1 76.34(10) 1_545 . ?
O2 Tb1 O1 85.07(10) 2_666 . ?
O1W Tb1 O1 135.29(11) . . ?
O5 Tb1 O1 143.26(10) . . ?
O2W Tb1 O1 127.75(11) . . ?
O3 Tb1 O1 74.01(10) 2_777 . ?
O6 Tb1 O1 76.45(10) . . ?
C4 O1 Tb1 130.7(2) . . ?
C6 O5 Tb1 119.5(2) . . ?
C6 O6 Tb1 117.8(2) 2_656 . ?
C3 C1 C2 119.2(3) . 2_677 ?
C3 C1 C4 117.6(3) . . ?
C2 C1 C4 123.1(3) 2_677 . ?
O2 C4 O1 124.9(3) . . ?
O2 C4 C1 117.8(3) . . ?
O1 C4 C1 117.1(3) . . ?
C3 C2 C1 119.1(3) . 2_677 ?
C3 C2 C5 119.2(3) . . ?
C1 C2 C5 121.7(3) 2_677 . ?
C2 C3 C1 121.7(3) . . ?
O5 C6 O6 127.0(4) . 2_656 ?
O5 C6 C6 117.4(4) . 2_656 ?
O6 C6 C6 115.5(4) 2_656 2_656 ?
C4 O2 Tb1 161.7(3) . 2_666 ?
O4 C5 O3 124.1(3) . . ?
O4 C5 C2 119.2(3) . . ?
O3 C5 C2 116.7(3) . . ?
C5 O3 Tb1 124.1(2) . 2_777 ?
C5 O4 Tb1 174.1(3) . 1_565 ?

loop_
_geom_bond_atom_site_label_1
_geom_bond_atom_site_label_2
_geom_bond_distance
_geom_bond_site_symmetry_2
_geom_bond_publ_flag
Tb1 O4 2.328(3) 1_545 ?
Tb1 O2 2.329(3) 2_666 ?
Tb1 O1W 2.361(3) . ?
Tb1 O5 2.365(3) . ?
Tb1 O2W 2.408(3) . ?
Tb1 O3 2.409(3) 2_777 ?
Tb1 O6 2.421(3) . ?
Tb1 O1 2.433(3) . ?
O1 C4 1.261(5) . ?
O5 C6 1.235(5) . ?
O6 C6 1.259(5) 2_656 ?
C1 C3 1.392(5) . ?
C1 C2 1.398(5) 2_677 ?
C1 C4 1.519(5) . ?
C4 O2 1.251(5) . ?
C2 C3 1.390(5) . ?
C2 C1 1.398(5) 2_677 ?
C2 C5 1.506(5) . ?
C6 O6 1.259(5) 2_656 ?
C6 C6 1.544(7) 2_656 ?
O2 Tb1 2.329(3) 2_666 ?
C5 O4 1.235(4) . ?
C5 O3 1.266(5) . ?
O3 Tb1 2.409(3) 2_777 ?
O4 Tb1 2.328(3) 1_565 ?
